data_4022658
loop_
_publ_author_name
'Jonathan A. L. Miles'
'Lisa Mitchell'
'Jonathan M. Percy'
'Kuldip Singh'
'E. Uneyama'

_publ_section_title
;
 Total Syntheses of Conformationally Locked Difluorinated
 Pentopyranose Analogues and a Pentopyranosyl Phosphate Mimetic
;
_journal_name_full 'Journal of Organic Chemistry'
_journal_page_first 1575
_journal_page_last 1587
_journal_paper_doi 10.1021/jo0620258
_journal_volume 72
_journal_year 2007
_chemical_formula_moiety 'C15 H18 F2 O4'
_chemical_formula_sum 'C15 H18 F2 O4'
_chemical_formula_weight 300.29
_chemical_name_systematic
; 
 ? 
;
_space_group_IT_number 14
_symmetry_cell_setting monoclinic
_symmetry_space_group_name_Hall '-P 2ybc'
_symmetry_space_group_name_H-M 'P 1 21/c 1'
_atom_sites_solution_hydrogens geom
_atom_sites_solution_primary direct
_atom_sites_solution_secondary difmap
_audit_creation_method SHELXL-97
_cell_angle_alpha 90.00
_cell_angle_beta 106.126(2)
_cell_angle_gamma 90.00
_cell_formula_units_Z 4
_cell_length_a 15.5415(19)
_cell_length_b 6.6332(8)
_cell_length_c 13.9404(17)
_cell_measurement_reflns_used 554
_cell_measurement_temperature 150(2)
_cell_measurement_theta_max 18.494
_cell_measurement_theta_min 2.728
_cell_volume 1380.6(3)
_computing_cell_refinement 'Bruker SMART'
_computing_data_collection 'Bruker SMART'
_computing_data_reduction 'Bruker SHELXTL'
_computing_molecular_graphics 'Bruker SHELXTL'
_computing_publication_material 'Bruker SHELXTL'
_computing_structure_refinement 'SHELXL-97 (Sheldrick, 1997)'
_computing_structure_solution 'SHELXS-97 (Sheldrick, 1990)'
_diffrn_ambient_temperature 150(2)
_diffrn_measured_fraction_theta_full 0.999
_diffrn_measured_fraction_theta_max 0.999
_diffrn_measurement_device_type 'CCD area detector'
_diffrn_measurement_method 'phi and omega scans'
_diffrn_radiation_monochromator graphite
_diffrn_radiation_source 'fine-focus sealed tube'
_diffrn_radiation_type MoK\a
_diffrn_radiation_wavelength 0.71073
_diffrn_reflns_av_R_equivalents 0.0967
_diffrn_reflns_av_sigmaI/netI 0.1057
_diffrn_reflns_limit_h_max 18
_diffrn_reflns_limit_h_min -18
_diffrn_reflns_limit_k_max 7
_diffrn_reflns_limit_k_min -7
_diffrn_reflns_limit_l_max 16
_diffrn_reflns_limit_l_min -16
_diffrn_reflns_number 9657
_diffrn_reflns_theta_full 25.00
_diffrn_reflns_theta_max 25.00
_diffrn_reflns_theta_min 2.73
_exptl_absorpt_coefficient_mu 0.121
_exptl_absorpt_correction_type none
_exptl_crystal_colour colourless
_exptl_crystal_density_diffrn 1.445
_exptl_crystal_density_method 'not measured'
_exptl_crystal_description plate
_exptl_crystal_F_000 632
_exptl_crystal_size_max 0.14
_exptl_crystal_size_mid 0.09
_exptl_crystal_size_min 0.06
_refine_diff_density_max 0.198
_refine_diff_density_min -0.184
_refine_diff_density_rms 0.042
_refine_ls_extinction_method none
_refine_ls_goodness_of_fit_ref 0.844
_refine_ls_hydrogen_treatment mixed
_refine_ls_matrix_type full
_refine_ls_number_parameters 192
_refine_ls_number_reflns 2430
_refine_ls_number_restraints 0
_refine_ls_restrained_S_all 0.844
_refine_ls_R_factor_all 0.1050
_refine_ls_R_factor_gt 0.0514
_refine_ls_shift/su_max 0.000
_refine_ls_shift/su_mean 0.000
_refine_ls_structure_factor_coef Fsqd
_refine_ls_weighting_details 'calc w=1/[\s^2^(Fo^2^)+(0.0062P)^2^+0.0000P] where P=(Fo^2^+2Fc^2^)/3'
_refine_ls_weighting_scheme calc
_refine_ls_wR_factor_gt 0.0661
_refine_ls_wR_factor_ref 0.0785
_reflns_number_gt 1414
_reflns_number_total 2430
_reflns_threshold_expression >2sigma(I)
_cod_data_source_file jo0620258si20060930_121956.cif
_cod_data_source_block 37
_cod_depositor_comments
;
The following automatic conversions were performed:
'_symmetry_cell_setting' value 'Monoclinic' changed to 'monoclinic'
according to '/home/saulius/struct/CIF-dictionaries/cif_core.dic'
dictionary named 'cif_core.dic' version 2.4.1 from 2010-06-29.

Automatic conversion script
Id: cif_fix_enum 1527 2010-12-29 10:47:43Z saulius 
;
_cod_original_sg_symbol_H-M 'P 21/c'
_cod_database_code 4022658

loop_
_symmetry_equiv_pos_as_xyz
'x, y, z'
'-x, y+1/2, -z+1/2'
'-x, -y, -z'
'x, -y-1/2, z-1/2'

loop_
_atom_site_label
_atom_site_type_symbol
_atom_site_fract_x
_atom_site_fract_y
_atom_site_fract_z
_atom_site_U_iso_or_equiv
_atom_site_adp_type
_atom_site_occupancy
_atom_site_symmetry_multiplicity
_atom_site_calc_flag
_atom_site_refinement_flags
O1 O 0.04659(13) 0.1298(2) 0.35327(13) 0.0319(5) Uani 1 1 d .
H1 H 0.0036 0.1717 0.3067 0.048 Uiso 1 1 calc R
O2 O 0.04729(12) 0.4619(3) 0.38990(13) 0.0300(5) Uani 1 1 d .
O3 O 0.25211(13) 0.5676(3) 0.26837(13) 0.0336(5) Uani 1 1 d .
O4 O 0.10395(13) 0.7803(3) 0.27665(13) 0.0340(5) Uani 1 1 d .
H4 H 0.0866 0.8974 0.2846 0.051 Uiso 1 1 calc R
F1 F 0.11040(10) 0.3399(2) 0.22915(11) 0.0366(5) Uani 1 1 d .
F2 F 0.22172(11) 0.1817(2) 0.33009(12) 0.0401(5) Uani 1 1 d .
C1 C 0.10308(19) 0.2909(4) 0.3935(2) 0.0278(7) Uani 1 1 d .
C2 C 0.16291(19) 0.3389(4) 0.3255(2) 0.0285(7) Uani 1 1 d .
C3 C 0.21465(19) 0.5329(4) 0.3479(2) 0.0273(7) Uani 1 1 d .
H3 H 0.2653 0.5106 0.4093 0.033 Uiso 1 1 calc R
C4 C 0.15779(18) 0.7047(4) 0.3700(2) 0.0282(7) Uani 1 1 d .
H4A H 0.1983 0.8146 0.4056 0.034 Uiso 1 1 calc R
C5 C 0.09852(19) 0.6356(4) 0.4351(2) 0.0310(7) Uani 1 1 d .
H5 H 0.0545 0.7465 0.4333 0.037 Uiso 1 1 calc R
C6 C 0.14567(19) 0.5972(4) 0.5442(2) 0.0360(8) Uani 1 1 d .
H6A H 0.1002 0.5854 0.5815 0.043 Uiso 1 1 calc R
H6B H 0.1841 0.7145 0.5714 0.043 Uiso 1 1 calc R
C7 C 0.2031(2) 0.4076(4) 0.5616(2) 0.0367(8) Uani 1 1 d .
H7A H 0.2191 0.3709 0.6333 0.044 Uiso 1 1 calc R
H7B H 0.2592 0.4333 0.5431 0.044 Uiso 1 1 calc R
C8 C 0.15220(19) 0.2345(4) 0.49924(19) 0.0344(8) Uani 1 1 d .
H8A H 0.1951 0.1252 0.4975 0.041 Uiso 1 1 calc R
H8B H 0.1084 0.1807 0.5325 0.041 Uiso 1 1 calc R
C9 C 0.31311(19) 0.7305(4) 0.2848(2) 0.0356(8) Uani 1 1 d .
H9A H 0.3557 0.7190 0.3521 0.043 Uiso 1 1 calc R
H9B H 0.2802 0.8593 0.2815 0.043 Uiso 1 1 calc R
C10 C 0.36371(19) 0.7293(4) 0.2068(2) 0.0335(8) Uani 1 1 d .
C11 C 0.35437(19) 0.5769(5) 0.1388(2) 0.0389(8) Uani 1 1 d .
H11 H 0.3163 0.4660 0.1411 0.047 Uiso 1 1 calc R
C12 C 0.3998(2) 0.5827(5) 0.0665(2) 0.0543(10) Uani 1 1 d .
H12 H 0.3918 0.4773 0.0187 0.065 Uiso 1 1 calc R
C13 C 0.4562(2) 0.7390(6) 0.0635(2) 0.0603(11) Uani 1 1 d .
H13 H 0.4876 0.7431 0.0140 0.072 Uiso 1 1 calc R
C14 C 0.4668(2) 0.8897(6) 0.1329(3) 0.0609(11) Uani 1 1 d .
H14 H 0.5068 0.9977 0.1322 0.073 Uiso 1 1 calc R
C15 C 0.4206(2) 0.8864(5) 0.2031(2) 0.0477(9) Uani 1 1 d .
H15 H 0.4278 0.9935 0.2499 0.057 Uiso 1 1 calc R

loop_
_atom_site_aniso_label
_atom_site_aniso_U_11
_atom_site_aniso_U_22
_atom_site_aniso_U_33
_atom_site_aniso_U_23
_atom_site_aniso_U_13
_atom_site_aniso_U_12
O1 0.0327(13) 0.0273(11) 0.0319(13) -0.0010(10) 0.0024(10) -0.0017(10)
O2 0.0303(13) 0.0249(11) 0.0336(12) -0.0048(10) 0.0070(10) -0.0008(10)
O3 0.0385(13) 0.0338(12) 0.0308(12) -0.0044(10) 0.0135(11) -0.0064(11)
O4 0.0382(13) 0.0265(12) 0.0334(12) 0.0009(10) 0.0035(10) 0.0043(11)
F1 0.0454(12) 0.0373(11) 0.0258(10) -0.0031(8) 0.0076(9) -0.0056(9)
F2 0.0437(11) 0.0293(10) 0.0515(11) -0.0017(9) 0.0201(9) 0.0094(9)
C1 0.0301(19) 0.0230(17) 0.0297(18) -0.0023(14) 0.0071(15) -0.0012(15)
C2 0.0296(19) 0.0260(18) 0.0251(18) -0.0025(14) -0.0004(15) 0.0066(15)
C3 0.0307(19) 0.0297(18) 0.0236(17) -0.0027(14) 0.0110(15) -0.0013(15)
C4 0.0281(18) 0.0282(17) 0.0244(17) -0.0015(14) 0.0009(15) 0.0014(15)
C5 0.0324(19) 0.0262(17) 0.0356(18) -0.0104(15) 0.0111(16) -0.0025(15)
C6 0.038(2) 0.044(2) 0.0285(18) -0.0108(16) 0.0118(16) -0.0122(17)
C7 0.040(2) 0.044(2) 0.0228(17) 0.0039(15) 0.0047(15) -0.0066(17)
C8 0.040(2) 0.0325(19) 0.0286(18) 0.0005(15) 0.0070(16) -0.0038(16)
C9 0.034(2) 0.037(2) 0.0358(19) -0.0013(16) 0.0106(16) -0.0061(16)
C10 0.0281(19) 0.041(2) 0.0295(19) 0.0051(16) 0.0043(16) -0.0002(16)
C11 0.033(2) 0.047(2) 0.036(2) -0.0014(17) 0.0088(17) -0.0009(17)
C12 0.044(2) 0.081(3) 0.039(2) -0.007(2) 0.0148(19) 0.005(2)
C13 0.042(3) 0.108(4) 0.034(2) 0.014(2) 0.0150(19) -0.002(2)
C14 0.055(3) 0.080(3) 0.049(2) 0.008(2) 0.016(2) -0.024(2)
C15 0.046(2) 0.059(2) 0.038(2) -0.0021(18) 0.0105(18) -0.0149(19)

loop_
_atom_type_symbol
_atom_type_description
_atom_type_scat_dispersion_real
_atom_type_scat_dispersion_imag
_atom_type_scat_source
C C 0.0033 0.0016 'International Tables Vol C Tables 4.2.6.8 and 6.1.1.4'
H H 0.0000 0.0000 'International Tables Vol C Tables 4.2.6.8 and 6.1.1.4'
O O 0.0106 0.0060 'International Tables Vol C Tables 4.2.6.8 and 6.1.1.4'
F F 0.0171 0.0103 'International Tables Vol C Tables 4.2.6.8 and 6.1.1.4'

loop_
_geom_angle_atom_site_label_1
_geom_angle_atom_site_label_2
_geom_angle_atom_site_label_3
_geom_angle
C1 O1 H1 109.5
C1 O2 C5 111.4(2)
C3 O3 C9 113.8(2)
C4 O4 H4 109.5
O1 C1 O2 106.7(2)
O1 C1 C8 107.1(2)
O2 C1 C8 111.8(2)
O1 C1 C2 109.3(2)
O2 C1 C2 106.3(2)
C8 C1 C2 115.3(2)
F1 C2 F2 105.0(2)
F1 C2 C3 109.8(2)
F2 C2 C3 109.2(2)
F1 C2 C1 108.1(2)
F2 C2 C1 108.8(2)
C3 C2 C1 115.4(2)
O3 C3 C2 106.9(2)
O3 C3 C4 115.3(2)
C2 C3 C4 112.0(2)
O3 C3 H3 107.4
C2 C3 H3 107.4
C4 C3 H3 107.4
O4 C4 C3 107.7(2)
O4 C4 C5 110.4(2)
C3 C4 C5 112.0(2)
O4 C4 H4A 108.9
C3 C4 H4A 108.9
C5 C4 H4A 108.9
O2 C5 C6 111.0(2)
O2 C5 C4 109.3(2)
C6 C5 C4 116.2(2)
O2 C5 H5 106.6
C6 C5 H5 106.6
C4 C5 H5 106.6
C5 C6 C7 113.4(2)
C5 C6 H6A 108.9
C7 C6 H6A 108.9
C5 C6 H6B 108.9
C7 C6 H6B 108.9
H6A C6 H6B 107.7
C6 C7 C8 110.1(2)
C6 C7 H7A 109.6
C8 C7 H7A 109.6
C6 C7 H7B 109.6
C8 C7 H7B 109.6
H7A C7 H7B 108.2
C1 C8 C7 114.4(2)
C1 C8 H8A 108.7
C7 C8 H8A 108.7
C1 C8 H8B 108.7
C7 C8 H8B 108.7
H8A C8 H8B 107.6
O3 C9 C10 109.8(2)
O3 C9 H9A 109.7
C10 C9 H9A 109.7
O3 C9 H9B 109.7
C10 C9 H9B 109.7
H9A C9 H9B 108.2
C11 C10 C15 118.7(3)
C11 C10 C9 121.9(3)
C15 C10 C9 119.4(3)
C10 C11 C12 120.5(3)
C10 C11 H11 119.7
C12 C11 H11 119.7
C13 C12 C11 120.4(3)
C13 C12 H12 119.8
C11 C12 H12 119.8
C12 C13 C14 119.0(3)
C12 C13 H13 120.5
C14 C13 H13 120.5
C15 C14 C13 120.7(3)
C15 C14 H14 119.6
C13 C14 H14 119.6
C14 C15 C10 120.7(3)
C14 C15 H15 119.7
C10 C15 H15 119.7

loop_
_geom_bond_atom_site_label_1
_geom_bond_atom_site_label_2
_geom_bond_distance
O1 C1 1.398(3)
O1 H1 0.8400
O2 C1 1.420(3)
O2 C5 1.442(3)
O3 C3 1.407(3)
O3 C9 1.414(3)
O4 C4 1.429(3)
O4 H4 0.8400
F1 C2 1.364(3)
F2 C2 1.376(3)
C1 C8 1.506(3)
C1 C2 1.535(4)
C2 C3 1.504(3)
C3 C4 1.525(3)
C3 H3 1.0000
C4 C5 1.531(4)
C4 H4A 1.0000
C5 C6 1.516(4)
C5 H5 1.0000
C6 C7 1.522(3)
C6 H6A 0.9900
C6 H6B 0.9900
C7 C8 1.523(3)
C7 H7A 0.9900
C7 H7B 0.9900
C8 H8A 0.9900
C8 H8B 0.9900
C9 C10 1.509(4)
C9 H9A 0.9900
C9 H9B 0.9900
C10 C11 1.366(4)
C10 C15 1.377(4)
C11 C12 1.382(4)
C11 H11 0.9500
C12 C13 1.366(4)
C12 H12 0.9500
C13 C14 1.368(4)
C13 H13 0.9500
C14 C15 1.366(4)
C14 H14 0.9500
C15 H15 0.9500

loop_
_geom_hbond_atom_site_label_D
_geom_hbond_atom_site_label_H
_geom_hbond_atom_site_label_A
_geom_hbond_distance_DH
_geom_hbond_distance_HA
_geom_hbond_distance_DA
_geom_hbond_angle_DHA
_geom_hbond_site_symmetry_A
O1 H1 O4 0.84 1.89 2.720(3) 168.1 2_545
O4 H4 O1 0.84 2.00 2.800(3) 158.3 1_565

loop_
_geom_torsion_atom_site_label_1
_geom_torsion_atom_site_label_2
_geom_torsion_atom_site_label_3
_geom_torsion_atom_site_label_4
_geom_torsion
C5 O2 C1 O1 176.7(2)
C5 O2 C1 C8 59.9(3)
C5 O2 C1 C2 -66.7(3)
O1 C1 C2 F1 45.3(3)
O2 C1 C2 F1 -69.5(3)
C8 C1 C2 F1 165.9(2)
O1 C1 C2 F2 -68.1(3)
O2 C1 C2 F2 177.0(2)
C8 C1 C2 F2 52.5(3)
O1 C1 C2 C3 168.7(2)
O2 C1 C2 C3 53.9(3)
C8 C1 C2 C3 -70.7(3)
C9 O3 C3 C2 -171.8(2)
C9 O3 C3 C4 63.0(3)
F1 C2 C3 O3 -47.3(3)
F2 C2 C3 O3 67.2(3)
C1 C2 C3 O3 -169.8(2)
F1 C2 C3 C4 79.8(3)
F2 C2 C3 C4 -165.6(2)
C1 C2 C3 C4 -42.6(3)
O3 C3 C4 O4 42.1(3)
C2 C3 C4 O4 -80.4(3)
O3 C3 C4 C5 163.6(2)
C2 C3 C4 C5 41.1(3)
C1 O2 C5 C6 -61.0(3)
C1 O2 C5 C4 68.5(3)
O4 C4 C5 O2 67.0(3)
C3 C4 C5 O2 -52.9(3)
O4 C4 C5 C6 -166.4(2)
C3 C4 C5 C6 73.7(3)
O2 C5 C6 C7 53.9(3)
C4 C5 C6 C7 -71.8(3)
C5 C6 C7 C8 -44.7(3)
O1 C1 C8 C7 -168.5(2)
O2 C1 C8 C7 -52.0(3)
C2 C1 C8 C7 69.6(3)
C6 C7 C8 C1 43.7(3)
C3 O3 C9 C10 168.3(2)
O3 C9 C10 C11 -5.7(4)
O3 C9 C10 C15 173.8(3)
C15 C10 C11 C12 -1.3(4)
C9 C10 C11 C12 178.3(3)
C10 C11 C12 C13 1.4(5)
C11 C12 C13 C14 -0.2(5)
C12 C13 C14 C15 -1.2(5)
C13 C14 C15 C10 1.3(5)
C11 C10 C15 C14 0.0(5)
C9 C10 C15 C14 -179.6(3)
